data_8103321
loop_
_publ_author_name
'Ren-Yun Kuang'
'Hong-Mei Chen'
'Xiao-Chun Zhou'

_publ_contact_author
;
 Ren-Yun Kuang
;
_publ_section_title
;
 Crystal structure of
 tetraaqua(5-aminoisophtalato-kO)-(1,10-phenanthroline-k2N,N')strontium(II)
 --- 1,10-phenanthroline --- water (1:1:1), Sr(C8H5NO4)(C12H8N2)(H2O)4
 &#x00B7; C12H8N2 &#x00B7; H2O
;
_journal_issue 2
_journal_name_full 'Zeitschrift f\"ur Kristallographie - New Crystal Structures'
_journal_page_first 155
_journal_volume 227
_journal_year 2012
_chemical_formula_moiety 'C32 H31 Cl0 N5 O9 Sr'
_chemical_formula_sum 'C32 H31 Cl0 N5 O9 Sr'
_chemical_formula_weight 717.24
_space_group_IT_number 61
_symmetry_cell_setting orthorhombic
_symmetry_space_group_name_Hall '-P 2ac 2ab'
_symmetry_space_group_name_H-M 'P b c a'
_atom_sites_solution_hydrogens geom
_atom_sites_solution_primary direct
_atom_sites_solution_secondary difmap
_audit_creation_method SHELXL-97
_cell_angle_alpha 90.00
_cell_angle_beta 90.00
_cell_angle_gamma 90.00
_cell_formula_units_Z 8
_cell_length_a 19.3728(8)
_cell_length_b 13.9007(6)
_cell_length_c 23.5220(10)
_cell_measurement_temperature 273(2)
_cell_measurement_theta_max 27.56
_cell_measurement_theta_min 2.50
_cell_volume 6334.4(5)
_computing_structure_refinement 'SHELXL-97 (Sheldrick, 1997)'
_computing_structure_solution 'SHELXS-97 (Sheldrick, 1990)'
_diffrn_ambient_temperature 273(2)
_diffrn_measured_fraction_theta_full 0.996
_diffrn_measured_fraction_theta_max 0.996
_diffrn_radiation_monochromator graphite
_diffrn_radiation_source 'fine-focus sealed tube'
_diffrn_radiation_type MoK\a
_diffrn_radiation_wavelength 0.71073
_diffrn_reflns_av_R_equivalents 0.0538
_diffrn_reflns_av_sigmaI/netI 0.0442
_diffrn_reflns_limit_h_max 25
_diffrn_reflns_limit_h_min -25
_diffrn_reflns_limit_k_max 17
_diffrn_reflns_limit_k_min -18
_diffrn_reflns_limit_l_max 31
_diffrn_reflns_limit_l_min -31
_diffrn_reflns_number 45218
_diffrn_reflns_theta_full 28.27
_diffrn_reflns_theta_max 28.27
_diffrn_reflns_theta_min 2.00
_exptl_absorpt_coefficient_mu 1.765
_exptl_absorpt_correction_T_max 0.9237
_exptl_absorpt_correction_T_min 0.8924
_exptl_absorpt_correction_type multi-scan
_exptl_absorpt_process_details 'SADABS (Sheldrick,1996)'
_exptl_crystal_colour yellow
_exptl_crystal_density_diffrn 1.504
_exptl_crystal_density_method 'not measured'
_exptl_crystal_description block
_exptl_crystal_F_000 2944
_exptl_crystal_size_max 0.37
_exptl_crystal_size_mid 0.34
_exptl_crystal_size_min 0.11
_refine_diff_density_max 0.327
_refine_diff_density_min -0.481
_refine_diff_density_rms 0.062
_refine_ls_extinction_method none
_refine_ls_goodness_of_fit_ref 1.022
_refine_ls_hydrogen_treatment mixed
_refine_ls_matrix_type full
_refine_ls_number_parameters 472
_refine_ls_number_reflns 7828
_refine_ls_number_restraints 0
_refine_ls_restrained_S_all 1.022
_refine_ls_R_factor_all 0.0729
_refine_ls_R_factor_gt 0.0343
_refine_ls_shift/su_max 0.002
_refine_ls_shift/su_mean 0.000
_refine_ls_structure_factor_coef Fsqd
_refine_ls_weighting_details 'calc w=1/[\s^2^(Fo^2^)+(0.0438P)^2^+0.0439P] where P=(Fo^2^+2Fc^2^)/3'
_refine_ls_weighting_scheme calc
_refine_ls_wR_factor_gt 0.0772
_refine_ls_wR_factor_ref 0.0879
_reflns_number_gt 5033
_reflns_number_total 7828
_reflns_threshold_expression >2sigma(I)
_cod_data_source_file 1267-3657.cff
_cod_data_source_block aa
_cod_depositor_comments
;
The following automatic conversions were performed:

'_symmetry_cell_setting' value 'Orthorhombic' changed to
'orthorhombic' according to
/home/saulius/struct/CIF-dictionaries/cif_core.dic dictionary named
'cif_core.dic' version 2.4.1 from
2010-06-29.

'_exptl_absorpt_correction_type' value 'Multi-scan'
changed to 'multi-scan' according to
/home/saulius/struct/CIF-dictionaries/cif_core.dic dictionary named
'cif_core.dic' version 2.4.1 from 2010-06-29.

Automatic conversion script
Id: cif_fix_values 1891 2012-01-12 08:04:46Z andrius 
;
_cod_original_sg_symbol_H-M Pbca
_cod_database_code 8103321

loop_
_symmetry_equiv_pos_as_xyz
'x, y, z'
'-x+1/2, -y, z+1/2'
'-x, y+1/2, -z+1/2'
'x+1/2, -y+1/2, -z'
'-x, -y, -z'
'x-1/2, y, -z-1/2'
'x, -y-1/2, z-1/2'
'-x-1/2, y-1/2, z'

loop_
_atom_site_label
_atom_site_type_symbol
_atom_site_fract_x
_atom_site_fract_y
_atom_site_fract_z
_atom_site_U_iso_or_equiv
_atom_site_adp_type
_atom_site_occupancy
_atom_site_symmetry_multiplicity
_atom_site_calc_flag
_atom_site_refinement_flags
Sr1 Sr 0.195195(10) 0.270988(15) 0.427864(8) 0.03126(7) Uani 1 1 d .
O5 O 0.29008(9) 0.14751(14) 0.42575(9) 0.0471(5) Uani 1 1 d .
N1 N 0.24357(8) 0.27912(12) 0.53539(7) 0.0325(4) Uani 1 1 d .
C9 C 0.12760(11) 0.27818(15) 0.57182(8) 0.0332(5) Uani 1 1 d .
O6 O 0.27859(10) 0.41165(15) 0.42829(9) 0.0528(5) Uani 1 1 d .
N2 N 0.10446(9) 0.27444(13) 0.51751(7) 0.0371(4) Uani 1 1 d .
C20 C 0.29123(10) 0.03276(16) 0.57236(9) 0.0331(5) Uani 1 1 d .
N3 N 0.32579(9) 0.03342(14) 0.52235(7) 0.0378(4) Uani 1 1 d .
N4 N 0.18444(9) 0.03385(14) 0.51988(8) 0.0423(5) Uani 1 1 d .
O4 O -0.14864(7) 0.06153(12) 0.16902(6) 0.0449(4) Uani 1 1 d .
O7 O 0.11146(9) 0.40234(14) 0.39712(7) 0.0445(4) Uani 1 1 d .
C30 C -0.06510(9) 0.08014(15) 0.24253(8) 0.0276(5) Uani 1 1 d .
C21 C 0.21652(11) 0.03399(16) 0.57093(9) 0.0345(5) Uani 1 1 d .
C12 C 0.31122(11) 0.28050(16) 0.54511(10) 0.0400(5) Uani 1 1 d .
H8 H 0.3407 0.2805 0.5139 0.048 Uiso 1 1 calc R
O2 O 0.11203(8) 0.15565(13) 0.37740(7) 0.0537(5) Uani 1 1 d .
C4 C 0.08292(12) 0.27968(17) 0.61905(10) 0.0432(6) Uani 1 1 d .
O8 O 0.24308(11) 0.2914(2) 0.32515(8) 0.0578(6) Uani 1 1 d .
O3 O -0.14589(8) 0.19963(12) 0.21613(7) 0.0517(4) Uani 1 1 d .
C16 C 0.18004(12) 0.03506(16) 0.62274(10) 0.0405(6) Uani 1 1 d .
C19 C 0.32532(12) 0.02992(17) 0.62522(9) 0.0399(5) Uani 1 1 d .
C29 C -0.03855(10) -0.01111(16) 0.23439(8) 0.0329(5) Uani 1 1 d .
H21 H -0.0583 -0.0512 0.2073 0.039 Uiso 1 1 calc R
C1 C 0.03607(12) 0.27317(18) 0.50955(10) 0.0482(6) Uani 1 1 d .
H1 H 0.0194 0.2715 0.4725 0.058 Uiso 1 1 calc R
C7 C 0.22680(12) 0.28253(16) 0.63749(9) 0.0375(5) Uani 1 1 d .
O1 O 0.02951(10) 0.26261(13) 0.35742(8) 0.0610(5) Uani 1 1 d .
C10 C 0.29825(12) 0.28284(18) 0.64511(10) 0.0454(6) Uani 1 1 d .
H6 H 0.3168 0.2836 0.6816 0.055 Uiso 1 1 calc R
C25 C 0.05718(12) 0.18093(19) 0.35311(9) 0.0409(6) Uani 1 1 d .
C31 C -0.03580(9) 0.13938(15) 0.28334(8) 0.0292(4) Uani 1 1 d .
H17 H -0.0550 0.1995 0.2905 0.035 Uiso 1 1 calc R
C15 C 0.10785(13) 0.03554(18) 0.61966(12) 0.0520(7) Uani 1 1 d .
H14 H 0.0818 0.0369 0.6528 0.062 Uiso 1 1 calc R
C32 C -0.12434(10) 0.11690(16) 0.20678(9) 0.0329(5) Uani 1 1 d .
C13 C 0.11616(12) 0.03346(19) 0.51924(11) 0.0528(7) Uani 1 1 d .
H16 H 0.0939 0.0328 0.4842 0.063 Uiso 1 1 calc R
C8 C 0.20151(11) 0.28002(15) 0.58149(8) 0.0321(5) Uani 1 1 d .
C22 C 0.39423(12) 0.03124(18) 0.52438(10) 0.0466(6) Uani 1 1 d .
H9 H 0.4183 0.0313 0.4902 0.056 Uiso 1 1 calc R
C18 C 0.28555(15) 0.03061(19) 0.67665(10) 0.0515(7) Uani 1 1 d .
H12 H 0.3082 0.0289 0.7115 0.062 Uiso 1 1 calc R
C26 C 0.02205(10) 0.10983(15) 0.31368(8) 0.0301(5) Uani 1 1 d .
C24 C 0.39754(13) 0.02774(19) 0.62466(11) 0.0538(7) Uani 1 1 d .
H11 H 0.4220 0.0255 0.6587 0.065 Uiso 1 1 calc R
C27 C 0.04751(10) 0.01775(16) 0.30574(9) 0.0338(5) Uani 1 1 d .
H18 H 0.0851 -0.0033 0.3270 0.041 Uiso 1 1 calc R
C28 C 0.01713(10) -0.04381(16) 0.26600(9) 0.0349(5) Uani 1 1 d .
C11 C 0.34061(12) 0.28202(17) 0.59916(11) 0.0438(6) Uani 1 1 d .
H7 H 0.3883 0.2825 0.6037 0.053 Uiso 1 1 calc R
C14 C 0.07584(13) 0.03395(19) 0.56835(12) 0.0573(7) Uani 1 1 d .
H15 H 0.0279 0.0332 0.5660 0.069 Uiso 1 1 calc R
N5 N 0.03994(13) -0.13657(18) 0.25765(12) 0.0633(7) Uani 1 1 d .
C2 C -0.01139(13) 0.2743(2) 0.55400(12) 0.0589(7) Uani 1 1 d .
H2 H -0.0585 0.2732 0.5465 0.071 Uiso 1 1 calc R
C17 C 0.21664(15) 0.03369(18) 0.67555(10) 0.0497(6) Uani 1 1 d .
H13 H 0.1921 0.0349 0.7096 0.060 Uiso 1 1 calc R
C5 C 0.11080(15) 0.28254(19) 0.67544(10) 0.0539(7) Uani 1 1 d .
H4 H 0.0810 0.2835 0.7064 0.065 Uiso 1 1 calc R
C3 C 0.01192(13) 0.27700(19) 0.60841(11) 0.0551(7) Uani 1 1 d .
H3 H -0.0192 0.2771 0.6385 0.066 Uiso 1 1 calc R
C23 C 0.43186(12) 0.02888(19) 0.57420(11) 0.0553(7) Uani 1 1 d .
H10 H 0.4799 0.0281 0.5733 0.066 Uiso 1 1 calc R
C6 C 0.17906(15) 0.28386(19) 0.68420(10) 0.0530(7) Uani 1 1 d .
H5 H 0.1959 0.2857 0.7212 0.064 Uiso 1 1 calc R
O10 O 0.71331(11) 0.01369(16) 0.17604(8) 0.0564(5) Uani 1 1 d .
H27 H 0.3082(13) 0.124(2) 0.3989(12) 0.059(9) Uiso 1 1 d .
H26 H 0.2967(12) 0.110(2) 0.4506(12) 0.051(9) Uiso 1 1 d .
H29 H 0.1208(12) 0.4520(19) 0.3766(11) 0.053(8) Uiso 1 1 d .
H28 H 0.0798(15) 0.370(2) 0.3807(11) 0.071(10) Uiso 1 1 d .
H24 H 0.2847(13) 0.452(2) 0.4553(12) 0.062(9) Uiso 1 1 d .
H22 H 0.283(2) 0.252(2) 0.3129(15) 0.098(12) Uiso 1 1 d .
H25 H 0.2855(13) 0.443(2) 0.3980(12) 0.061(9) Uiso 1 1 d .
H31 H 0.7513(14) 0.0302(19) 0.1763(11) 0.055(9) Uiso 1 1 d .
H30 H 0.686(2) 0.065(4) 0.165(2) 0.18(2) Uiso 1 1 d .
H23 H 0.241(2) 0.340(3) 0.3176(17) 0.13(2) Uiso 1 1 d .
H19 H 0.0738(12) -0.1550(18) 0.2725(10) 0.047(8) Uiso 1 1 d .
H20 H 0.0215(14) -0.167(2) 0.2271(12) 0.073(9) Uiso 1 1 d .

loop_
_atom_site_aniso_label
_atom_site_aniso_U_11
_atom_site_aniso_U_22
_atom_site_aniso_U_33
_atom_site_aniso_U_23
_atom_site_aniso_U_13
_atom_site_aniso_U_12
Sr1 0.03106(11) 0.03712(13) 0.02561(10) -0.00403(9) -0.00226(8) 0.00178(9)
O5 0.0583(11) 0.0514(12) 0.0316(9) 0.0032(9) 0.0048(9) 0.0201(9)
N1 0.0313(9) 0.0352(11) 0.0309(9) -0.0023(8) -0.0007(7) 0.0027(8)
C9 0.0372(11) 0.0325(13) 0.0298(10) 0.0003(10) 0.0018(9) 0.0022(9)
O6 0.0681(12) 0.0516(13) 0.0387(10) -0.0022(10) -0.0042(9) -0.0195(10)
N2 0.0349(10) 0.0446(12) 0.0317(9) 0.0006(9) -0.0010(8) 0.0041(9)
C20 0.0384(12) 0.0292(12) 0.0318(11) 0.0006(10) 0.0019(10) -0.0010(9)
N3 0.0338(10) 0.0479(13) 0.0317(10) 0.0009(9) 0.0028(8) 0.0006(8)
N4 0.0367(11) 0.0527(14) 0.0376(11) -0.0058(9) 0.0005(8) 0.0012(9)
O4 0.0425(9) 0.0494(11) 0.0430(9) -0.0110(8) -0.0179(7) 0.0064(8)
O7 0.0472(10) 0.0429(11) 0.0433(10) 0.0063(9) -0.0141(8) -0.0059(8)
C30 0.0250(10) 0.0337(13) 0.0242(10) 0.0033(9) 0.0003(8) -0.0021(8)
C21 0.0391(11) 0.0301(12) 0.0344(11) -0.0038(10) 0.0039(10) -0.0035(9)
C12 0.0359(12) 0.0429(15) 0.0411(13) -0.0024(11) -0.0011(10) -0.0008(11)
O2 0.0466(10) 0.0618(12) 0.0527(11) -0.0031(9) -0.0236(8) -0.0105(8)
C4 0.0471(13) 0.0438(15) 0.0387(13) -0.0002(11) 0.0092(11) 0.0024(11)
O8 0.0627(13) 0.0724(17) 0.0383(10) -0.0022(10) 0.0113(8) 0.0202(12)
O3 0.0543(10) 0.0435(11) 0.0573(11) -0.0074(9) -0.0233(9) 0.0148(8)
C16 0.0504(14) 0.0305(13) 0.0406(13) -0.0024(10) 0.0129(11) -0.0034(10)
C19 0.0506(14) 0.0335(14) 0.0357(12) -0.0001(10) -0.0066(10) -0.0033(11)
C29 0.0341(11) 0.0358(13) 0.0288(11) -0.0054(9) -0.0041(9) 0.0003(9)
C1 0.0352(12) 0.0630(18) 0.0464(14) 0.0022(13) -0.0054(11) 0.0045(12)
C7 0.0491(13) 0.0352(14) 0.0283(11) -0.0014(10) -0.0019(10) -0.0009(11)
O1 0.0604(11) 0.0487(12) 0.0739(13) -0.0232(10) -0.0180(10) -0.0039(9)
C10 0.0551(15) 0.0460(16) 0.0352(12) -0.0026(11) -0.0164(11) -0.0013(12)
C25 0.0408(13) 0.0450(16) 0.0367(12) -0.0026(11) -0.0051(10) -0.0103(12)
C31 0.0308(10) 0.0260(12) 0.0308(11) 0.0009(9) 0.0001(9) -0.0020(8)
C15 0.0511(15) 0.0473(17) 0.0578(17) -0.0004(13) 0.0216(13) -0.0027(12)
C32 0.0283(11) 0.0394(14) 0.0312(11) 0.0009(10) -0.0008(9) -0.0027(10)
C13 0.0394(14) 0.0616(19) 0.0574(16) -0.0115(13) -0.0019(12) 0.0007(12)
C8 0.0418(12) 0.0251(12) 0.0295(11) -0.0005(8) -0.0019(9) 0.0025(9)
C22 0.0383(13) 0.0531(17) 0.0484(14) 0.0010(12) 0.0077(11) 0.0016(11)
C18 0.0779(19) 0.0490(17) 0.0276(12) -0.0012(11) -0.0047(12) -0.0046(13)
C26 0.0284(10) 0.0339(13) 0.0280(10) -0.0001(9) -0.0015(8) -0.0068(9)
C24 0.0516(16) 0.0546(18) 0.0553(16) -0.0014(13) -0.0191(13) 0.0006(13)
C27 0.0243(10) 0.0431(14) 0.0340(11) 0.0029(10) -0.0034(9) 0.0003(9)
C28 0.0322(11) 0.0355(13) 0.0372(12) -0.0020(10) 0.0030(9) 0.0046(9)
C11 0.0368(13) 0.0422(16) 0.0525(15) -0.0035(12) -0.0102(11) -0.0014(11)
C14 0.0337(13) 0.0593(18) 0.079(2) -0.0045(15) 0.0118(14) -0.0007(12)
N5 0.0666(17) 0.0476(15) 0.0757(18) -0.0152(13) -0.0269(14) 0.0258(12)
C2 0.0345(13) 0.074(2) 0.0687(18) 0.0041(15) 0.0047(13) 0.0033(13)
C17 0.0695(18) 0.0474(16) 0.0322(13) 0.0012(11) 0.0149(12) -0.0024(13)
C5 0.0650(18) 0.0647(19) 0.0319(13) -0.0025(12) 0.0132(12) 0.0018(14)
C3 0.0443(14) 0.0687(19) 0.0522(16) 0.0042(14) 0.0131(12) 0.0023(13)
C23 0.0334(13) 0.0649(19) 0.0676(18) -0.0049(14) -0.0080(13) -0.0004(12)
C6 0.0704(18) 0.0601(19) 0.0285(12) -0.0022(12) -0.0033(11) -0.0007(14)
O10 0.0433(12) 0.0672(15) 0.0586(12) 0.0002(10) 0.0047(9) -0.0117(11)

loop_
_atom_type_symbol
_atom_type_description
_atom_type_scat_dispersion_real
_atom_type_scat_dispersion_imag
_atom_type_scat_source
C C 0.0033 0.0016 'International Tables Vol C Tables 4.2.6.8 and 6.1.1.4'
H H 0.0000 0.0000 'International Tables Vol C Tables 4.2.6.8 and 6.1.1.4'
N N 0.0061 0.0033 'International Tables Vol C Tables 4.2.6.8 and 6.1.1.4'
O O 0.0106 0.0060 'International Tables Vol C Tables 4.2.6.8 and 6.1.1.4'
Cl Cl 0.1484 0.1585 'International Tables Vol C Tables 4.2.6.8 and 6.1.1.4'
Sr Sr -1.5307 3.2498 'International Tables Vol C Tables 4.2.6.8 and 6.1.1.4'

loop_
_geom_angle_atom_site_label_1
_geom_angle_atom_site_label_2
_geom_angle_atom_site_label_3
_geom_angle
O5 Sr1 O6 93.48(7)
O5 Sr1 O7 161.60(6)
O6 Sr1 O7 81.61(7)
O5 Sr1 O2 91.34(6)
O6 Sr1 O2 152.13(6)
O7 Sr1 O2 85.22(6)
O5 Sr1 O8 78.20(7)
O6 Sr1 O8 72.11(8)
O7 Sr1 O8 83.42(7)
O2 Sr1 O8 82.09(7)
O5 Sr1 N1 78.08(6)
O6 Sr1 N1 75.10(6)
O7 Sr1 N1 117.20(5)
O2 Sr1 N1 132.68(5)
O8 Sr1 N1 137.83(6)
O5 Sr1 N2 119.67(6)
O6 Sr1 N2 113.03(6)
O7 Sr1 N2 78.34(6)
O2 Sr1 N2 87.95(5)
O8 Sr1 N2 159.87(6)
N1 Sr1 N2 60.13(5)
C12 N1 C8 117.00(18)
C12 N1 Sr1 120.24(14)
C8 N1 Sr1 122.75(13)
N2 C9 C4 122.7(2)
N2 C9 C8 118.37(18)
C4 C9 C8 118.88(19)
C1 N2 C9 117.38(19)
C1 N2 Sr1 121.75(15)
C9 N2 Sr1 120.87(13)
N3 C20 C19 122.38(19)
N3 C20 C21 118.31(18)
C19 C20 C21 119.31(19)
C22 N3 C20 117.56(18)
C13 N4 C21 118.02(19)
C29 C30 C31 119.26(18)
C29 C30 C32 121.04(18)
C31 C30 C32 119.69(19)
N4 C21 C16 122.5(2)
N4 C21 C20 118.69(18)
C16 C21 C20 118.8(2)
N1 C12 C11 124.0(2)
C25 O2 Sr1 124.53(16)
C3 C4 C9 117.6(2)
C3 C4 C5 122.5(2)
C9 C4 C5 119.9(2)
C15 C16 C21 117.1(2)
C15 C16 C17 122.7(2)
C21 C16 C17 120.2(2)
C24 C19 C20 117.5(2)
C24 C19 C18 123.0(2)
C20 C19 C18 119.5(2)
C30 C29 C28 121.07(19)
N2 C1 C2 123.3(2)
C10 C7 C8 117.8(2)
C10 C7 C6 122.7(2)
C8 C7 C6 119.5(2)
C11 C10 C7 119.8(2)
O2 C25 O1 125.1(2)
O2 C25 C26 118.4(2)
O1 C25 C26 116.5(2)
C30 C31 C26 120.66(19)
C14 C15 C16 120.2(2)
O3 C32 O4 124.17(19)
O3 C32 C30 117.98(19)
O4 C32 C30 117.85(19)
N4 C13 C14 123.4(2)
N1 C8 C7 122.69(19)
N1 C8 C9 117.88(17)
C7 C8 C9 119.43(19)
N3 C22 C23 124.0(2)
C17 C18 C19 121.4(2)
C27 C26 C31 119.41(18)
C27 C26 C25 121.67(19)
C31 C26 C25 118.9(2)
C23 C24 C19 119.8(2)
C26 C27 C28 120.42(19)
N5 C28 C29 118.7(2)
N5 C28 C27 122.3(2)
C29 C28 C27 119.0(2)
C10 C11 C12 118.7(2)
C15 C14 C13 118.7(2)
C3 C2 C1 119.2(2)
C18 C17 C16 120.8(2)
C6 C5 C4 121.0(2)
C2 C3 C4 119.8(2)
C24 C23 C22 118.9(2)
C5 C6 C7 121.2(2)

loop_
_geom_bond_atom_site_label_1
_geom_bond_atom_site_label_2
_geom_bond_distance
Sr1 O5 2.5154(17)
Sr1 O6 2.5364(19)
Sr1 O7 2.5473(17)
Sr1 O2 2.5642(15)
Sr1 O8 2.6034(19)
Sr1 N1 2.6995(17)
Sr1 N2 2.7456(17)
N1 C12 1.331(3)
N1 C8 1.356(3)
C9 N2 1.355(3)
C9 C4 1.408(3)
C9 C8 1.450(3)
N2 C1 1.338(3)
C20 N3 1.354(2)
C20 C19 1.408(3)
C20 C21 1.448(3)
N3 C22 1.327(3)
N4 C13 1.323(3)
N4 C21 1.352(3)
O4 C32 1.266(2)
C30 C29 1.382(3)
C30 C31 1.386(3)
C30 C32 1.512(3)
C21 C16 1.409(3)
C12 C11 1.393(3)
O2 C25 1.257(3)
C4 C3 1.399(3)
C4 C5 1.433(3)
O3 C32 1.243(2)
C16 C15 1.400(3)
C16 C17 1.430(3)
C19 C24 1.400(3)
C19 C18 1.434(3)
C29 C28 1.387(3)
C1 C2 1.392(3)
C7 C10 1.396(3)
C7 C8 1.406(3)
C7 C6 1.436(3)
O1 C25 1.260(3)
C10 C11 1.357(3)
C25 C26 1.517(3)
C31 C26 1.391(3)
C15 C14 1.357(3)
C13 C14 1.395(3)
C22 C23 1.381(3)
C18 C17 1.336(4)
C26 C27 1.384(3)
C24 C23 1.360(3)
C27 C28 1.397(3)
C28 N5 1.377(3)
C2 C3 1.358(4)
C5 C6 1.338(4)
